data_7056489
loop_
_publ_author_name
'Li, Hongdao'
'Sun, Juan'
'Yang, Meng'
'Sun, Zan'
'Xie, Jing'
'Ma, Yue'
'Li, Licun'

_publ_section_title
;
 Functionalized nitronyl nitroxide biradical bridged one-dimensional
 lanthanide chains: slow magnetic relaxation in the Tb and Dy analogues
;
_journal_name_full 'New J. Chem.'
_journal_paper_doi 10.1039/C7NJ02006F
_journal_year 2017
_chemical_formula_moiety 'C39 H44 Cl2 Dy F9 N6 O10'
_chemical_formula_sum 'C39 H44 Cl2 Dy F9 N6 O10'
_chemical_formula_weight 1161.20
_space_group_crystal_system monoclinic
_space_group_IT_number 14
_space_group_name_Hall '-P 2ybc'
_space_group_name_H-M_alt 'P 1 21/c 1'
_symmetry_space_group_name_Hall '-P 2ybc'
_symmetry_space_group_name_H-M 'P 1 21/c 1'
_atom_sites_solution_hydrogens geom
_audit_creation_method SHELXL-2014/7
_audit_update_record
;
2017-07-21 deposited with the CCDC.
2017-08-02 downloaded from the CCDC.
;
_cell_angle_alpha 90
_cell_angle_beta 92.3330(10)
_cell_angle_gamma 90
_cell_formula_units_Z 4
_cell_length_a 11.37220(10)
_cell_length_b 21.8154(2)
_cell_length_c 19.0770(2)
_cell_measurement_reflns_used 26158
_cell_measurement_temperature 113(2)
_cell_measurement_theta_max 78.7
_cell_measurement_theta_min 2.31
_cell_volume 4728.87(8)
_computing_cell_refinement crystalclear
_computing_data_collection crystalclear
_computing_data_reduction crystalclear
_computing_molecular_graphics 'Bruker SHELXTL'
_computing_publication_material 'Bruker SHELXTL'
_computing_structure_refinement 'SHELXL-2014/7 (Sheldrick, 2014)'
_computing_structure_solution 'SHELXL-2014/7 (Sheldrick, 2014)'
_diffrn_ambient_temperature 113(2)
_diffrn_measured_fraction_theta_full 0.985
_diffrn_measured_fraction_theta_max 0.950
_diffrn_measurement_device_type 'CCD area detector'
_diffrn_radiation_type CuK\a
_diffrn_radiation_wavelength 1.54178
_diffrn_reflns_av_R_equivalents 0.0292
_diffrn_reflns_av_unetI/netI 0.0194
_diffrn_reflns_Laue_measured_fraction_full 0.985
_diffrn_reflns_Laue_measured_fraction_max 0.950
_diffrn_reflns_limit_h_max 13
_diffrn_reflns_limit_h_min -14
_diffrn_reflns_limit_k_max 27
_diffrn_reflns_limit_k_min -26
_diffrn_reflns_limit_l_max 16
_diffrn_reflns_limit_l_min -23
_diffrn_reflns_number 40994
_diffrn_reflns_point_group_measured_fraction_full 0.985
_diffrn_reflns_point_group_measured_fraction_max 0.950
_diffrn_reflns_theta_full 67.679
_diffrn_reflns_theta_max 79.107
_diffrn_reflns_theta_min 3.079
_exptl_absorpt_coefficient_mu 10.343
_exptl_absorpt_correction_T_max 0.214
_exptl_absorpt_correction_T_min 0.207
_exptl_absorpt_correction_type multi-scan
_exptl_absorpt_process_details CrystalClear
_exptl_crystal_colour blue
_exptl_crystal_density_diffrn 1.631
_exptl_crystal_description Prism
_exptl_crystal_F_000 2324
_exptl_crystal_size_max 0.21
_exptl_crystal_size_mid 0.19
_exptl_crystal_size_min 0.17
_refine_diff_density_max 1.220
_refine_diff_density_min -0.878
_refine_diff_density_rms 0.105
_refine_ls_extinction_method none
_refine_ls_goodness_of_fit_ref 1.038
_refine_ls_hydrogen_treatment constr
_refine_ls_matrix_type full
_refine_ls_number_parameters 637
_refine_ls_number_reflns 9732
_refine_ls_number_restraints 100
_refine_ls_restrained_S_all 1.060
_refine_ls_R_factor_all 0.0551
_refine_ls_R_factor_gt 0.0513
_refine_ls_shift/su_max 0.000
_refine_ls_shift/su_mean 0.000
_refine_ls_structure_factor_coef Fsqd
_refine_ls_weighting_details 'w=1/[\s^2^(Fo^2^)+(0.1000P)^2^+7.0000P] where P=(Fo^2^+2Fc^2^)/3'
_refine_ls_weighting_scheme calc
_refine_ls_wR_factor_gt 0.1509
_refine_ls_wR_factor_ref 0.1538
_reflns_Friedel_coverage 0.000
_reflns_number_gt 8636
_reflns_number_total 9732
_reflns_threshold_expression 'I > 2\s(I)'
_cod_data_source_file c7nj02006f2.cif
_cod_data_source_block complex3
_cod_depositor_comments
;
The following automatic conversions were performed:

'_exptl_absorpt_correction_type' value 'Multi-scan' changed to
'multi-scan' according to
/home/data/users/saulius/crontab/automatic-downloads/rss-feeds/RSC/lib/dictionaries/cif_core.dic
dictionary named 'cif_core.dic' version 2.4.2 from 2011-04-26.

Automatic conversion script
Id: cif_fix_values 4973 2017-02-22 13:04:09Z antanas 
;
_cod_database_code 7056489
_shelx_shelxl_version_number 2014/7
_shelx_space_group_comment
;
The symmetry employed for this shelxl refinement is uniquely defined
by the following loop, which should always be used as a source of
symmetry information in preference to the above space-group names.
They are only intended as comments.
;

loop_
_space_group_symop_operation_xyz
'x, y, z'
'-x, y+1/2, -z+1/2'
'-x, -y, -z'
'x, -y-1/2, z-1/2'

loop_
_atom_site_label
_atom_site_type_symbol
_atom_site_fract_x
_atom_site_fract_y
_atom_site_fract_z
_atom_site_U_iso_or_equiv
_atom_site_adp_type
_atom_site_occupancy
_atom_site_site_symmetry_order
_atom_site_calc_flag
_atom_site_refinement_flags_posn
_atom_site_refinement_flags_adp
_atom_site_refinement_flags_occupancy
_atom_site_disorder_assembly
_atom_site_disorder_group
Dy1 Dy 0.28701(2) 0.21744(2) 0.09554(2) 0.03540(10) Uani 1 1 d . . . . .
F8 F 0.5412(5) 0.0608(2) 0.0032(2) 0.1171(18) Uani 1 1 d . . . . .
F9 F 0.6319(5) 0.0287(3) 0.0954(3) 0.134(2) Uani 1 1 d . . . . .
F6 F 0.1422(9) 0.3994(2) -0.0326(2) 0.179(4) Uani 1 1 d D U . . .
F5 F 0.2746(4) 0.4402(2) 0.0282(3) 0.1281(19) Uani 1 1 d D U . . .
F7 F 0.6770(5) 0.1132(3) 0.0469(3) 0.128(2) Uani 1 1 d . . . . .
F2 F -0.1593(4) 0.1970(4) -0.0060(4) 0.166(3) Uani 1 1 d D U . . .
F4 F 0.0989(7) 0.4582(2) 0.0542(3) 0.167(3) Uani 1 1 d D U . . .
F1 F -0.0161(15) 0.2560(8) -0.0738(10) 0.088(6) Uani 0.28(2) 1 d D U P A 1
F3 F -0.0999(14) 0.1661(8) -0.0840(8) 0.101(6) Uani 0.30(2) 1 d D U P A 1
O7 O 0.4626(3) 0.27201(13) 0.12959(16) 0.0431(7) Uani 1 1 d . . . . .
O5 O 0.3467(3) 0.17277(14) 0.20223(15) 0.0452(7) Uani 1 1 d . . . . .
O4 O 0.2563(3) 0.31998(13) 0.06247(16) 0.0455(7) Uani 1 1 d . . . . .
O2 O 0.0957(3) 0.21912(14) 0.04495(18) 0.0486(8) Uani 1 1 d . . . . .
O1 O 0.2223(3) 0.11670(14) 0.07922(18) 0.0494(7) Uani 1 1 d . . . . .
O6 O 0.4480(3) 0.15480(14) 0.07100(16) 0.0445(7) Uani 1 1 d . . . . .
O3 O 0.1707(3) 0.26102(15) 0.18132(15) 0.0453(7) Uani 1 1 d . . . . .
O8 O 0.5684(4) 0.47556(18) 0.1221(2) 0.0757(12) Uani 1 1 d . . . . .
N1 N 0.3098(4) 0.21872(15) -0.03440(19) 0.0414(8) Uani 1 1 d . . . . .
N2 N 0.3155(3) 0.18118(16) -0.14153(17) 0.0390(7) Uani 1 1 d . . . . .
N5 N 0.5133(3) 0.32260(16) 0.11204(19) 0.0408(7) Uani 1 1 d . . . . .
N6 N 0.5636(4) 0.41891(17) 0.1089(2) 0.0485(9) Uani 1 1 d . . . . .
N3 N 0.1135(7) -0.0273(3) -0.2158(3) 0.109(3) Uani 1 1 d . U . . .
N4 N 0.2271(6) -0.0623(2) -0.2928(3) 0.0799(15) Uani 1 1 d D U . . .
C11 C 0.4132(8) 0.1108(4) 0.2968(3) 0.101(3) Uani 1 1 d . . . . .
H11A H 0.4637 0.1375 0.3244 0.151 Uiso 1 1 calc R U . . .
H11B H 0.4405 0.0694 0.3016 0.151 Uiso 1 1 calc R U . . .
H11C H 0.3343 0.1136 0.3127 0.151 Uiso 1 1 calc R U . . .
C37 C 0.5944(5) 0.2809(2) 0.0043(3) 0.0591(13) Uani 1 1 d . . . . .
H37A H 0.5886 0.2391 0.0193 0.089 Uiso 1 1 calc R U . . .
H37B H 0.6576 0.2847 -0.0273 0.089 Uiso 1 1 calc R U . . .
H37C H 0.5219 0.2930 -0.0193 0.089 Uiso 1 1 calc R U . . .
C19 C 0.3266(4) 0.13743(19) -0.1970(2) 0.0397(9) Uani 1 1 d . . . . .
C16 C 0.3293(4) 0.16954(19) -0.0721(2) 0.0401(9) Uani 1 1 d . . . . .
H16 H 0.3499 0.1315 -0.0534 0.048 Uiso 1 1 calc R U . . .
C17 C 0.2812(5) 0.2641(2) -0.0827(2) 0.0491(11) Uani 1 1 d . . . . .
H17 H 0.2613 0.3042 -0.0715 0.059 Uiso 1 1 calc R U . . .
C23 C 0.4125(4) 0.10924(19) -0.3047(2) 0.0387(8) Uani 1 1 d . . . . .
C18 C 0.2863(5) 0.2418(2) -0.1484(2) 0.0512(11) Uani 1 1 d . . . . .
H18 H 0.2727 0.2633 -0.1901 0.061 Uiso 1 1 calc R U . . .
C9 C 0.1785(5) 0.3585(2) 0.0791(3) 0.0536(12) Uani 1 1 d . . . . .
C14 C 0.5016(4) 0.1136(2) 0.1067(3) 0.0503(10) Uani 1 1 d . . . . .
C24 C 0.3976(4) 0.1522(2) -0.2520(2) 0.0406(9) Uani 1 1 d . . . . .
H24 H 0.4345 0.1902 -0.2536 0.049 Uiso 1 1 calc R U . . .
C20 C 0.2660(4) 0.0828(2) -0.1946(2) 0.0423(9) Uani 1 1 d . . . . .
H20 H 0.2179 0.0742 -0.1576 0.051 Uiso 1 1 calc R U . . .
C22 C 0.3536(4) 0.05323(18) -0.3034(2) 0.0408(9) Uani 1 1 d . . . . .
H22 H 0.3642 0.0245 -0.3386 0.049 Uiso 1 1 calc DR U . . .
C32 C 0.4932(4) 0.37788(19) 0.1390(2) 0.0411(9) Uani 1 1 d . . . . .
C21 C 0.2784(4) 0.04044(19) -0.2492(2) 0.0409(9) Uani 1 1 d . . . . .
C1 C 0.1657(6) 0.0212(3) 0.0301(4) 0.0798(19) Uani 1 1 d . . . . .
H1A H 0.2473 0.0100 0.0353 0.120 Uiso 1 1 calc R U . . .
H1B H 0.1345 0.0077 -0.0148 0.120 Uiso 1 1 calc R U . . .
H1C H 0.1228 0.0022 0.0666 0.120 Uiso 1 1 calc R U . . .
C15 C 0.5883(6) 0.0781(3) 0.0639(3) 0.0688(15) Uani 1 1 d . . . . .
C10 C 0.1700(4) 0.4122(2) 0.0352(2) 0.0759(12) Uani 1 1 d D U . . .
C8 C 0.1021(5) 0.3553(2) 0.1343(3) 0.0553(12) Uani 1 1 d . . . . .
H8 H 0.0471 0.3865 0.1389 0.066 Uiso 1 1 calc R U . . .
C7 C 0.1041(4) 0.3072(2) 0.1833(3) 0.0482(10) Uani 1 1 d . . . . .
C12 C 0.4146(5) 0.1299(3) 0.2201(3) 0.0579(12) Uani 1 1 d . . . . .
C34 C 0.6182(4) 0.3214(2) 0.0670(2) 0.0459(10) Uani 1 1 d . . . . .
C3 C 0.0676(5) 0.1207(2) -0.0068(3) 0.0550(12) Uani 1 1 d . . . . .
H3 H 0.0266 0.0994 -0.0422 0.066 Uiso 1 1 calc R U . . .
C25 C 0.2093(5) -0.0167(2) -0.2524(2) 0.0549(12) Uani 1 1 d . . . . .
C38 C 0.7192(5) 0.2963(3) 0.1138(3) 0.0601(13) Uani 1 1 d . . . . .
H38A H 0.7247 0.3192 0.1568 0.090 Uiso 1 1 calc R U . . .
H38B H 0.7917 0.2998 0.0901 0.090 Uiso 1 1 calc DR U . . .
H38C H 0.7046 0.2539 0.1241 0.090 Uiso 1 1 calc R U . . .
C35 C 0.5679(6) 0.4115(3) -0.0166(3) 0.0741(17) Uani 1 1 d . . . . .
H35A H 0.4906 0.3937 -0.0199 0.111 Uiso 1 1 calc R U . . .
H35B H 0.6118 0.3985 -0.0559 0.111 Uiso 1 1 calc R U . . .
H35C H 0.5615 0.4553 -0.0166 0.111 Uiso 1 1 calc R U . . .
C4 C 0.0428(4) 0.1823(2) 0.0040(2) 0.0516(11) Uani 1 1 d . . . . .
C5 C -0.0585(4) 0.2090(3) -0.0383(3) 0.0734(15) Uani 1 1 d D U . . .
C33 C 0.6301(4) 0.3908(2) 0.0504(3) 0.0513(11) Uani 1 1 d . . . . .
C6 C 0.0219(5) 0.3112(3) 0.2440(3) 0.0670(15) Uani 1 1 d . . . . .
H6A H -0.0447 0.2850 0.2349 0.100 Uiso 1 1 calc R U . . .
H6B H -0.0044 0.3527 0.2490 0.100 Uiso 1 1 calc R U . . .
H6C H 0.0630 0.2984 0.2865 0.100 Uiso 1 1 calc R U . . .
C13 C 0.4907(5) 0.0989(3) 0.1757(3) 0.0642(14) Uani 1 1 d . . . . .
H13 H 0.5358 0.0667 0.1943 0.077 Uiso 1 1 calc R U . . .
C2 C 0.1541(4) 0.0899(2) 0.0353(3) 0.0522(11) Uani 1 1 d . . . . .
C27 C 0.1381(8) -0.1114(3) -0.2868(4) 0.092(2) Uani 1 1 d . U . . .
C36 C 0.7560(6) 0.4152(3) 0.0539(4) 0.082(2) Uani 1 1 d . . . . .
H36A H 0.7558 0.4578 0.0414 0.123 Uiso 1 1 calc R U . . .
H36B H 0.8025 0.3927 0.0218 0.123 Uiso 1 1 calc DR U . . .
H36C H 0.7890 0.4104 0.1007 0.123 Uiso 1 1 calc R U . . .
O9 O 0.0404(16) 0.0238(11) -0.1901(11) 0.115(5) Uani 0.54(3) 1 d . U P B 1
C26B C 0.0774(10) -0.0967(4) -0.2270(5) 0.058(2) Uani 0.5 1 d D U P B 1
O10 O 0.3120(8) -0.0739(3) -0.3287(5) 0.179(4) Uani 1 1 d D U . . .
C30 C -0.0533(11) -0.0989(6) -0.2101(7) 0.167(5) Uani 1 1 d D U . . .
H30A H -0.0999 -0.1054 -0.2525 0.250 Uiso 0.5 1 calc R U P B 1
H30B H -0.0754 -0.0607 -0.1893 0.250 Uiso 0.5 1 calc R U P B 1
H30C H -0.0664 -0.1318 -0.1779 0.250 Uiso 0.5 1 calc R U P B 1
H30D H -0.0087 -0.1239 -0.1774 0.250 Uiso 0.5 1 calc R U P B 2
H30E H -0.1056 -0.1243 -0.2382 0.250 Uiso 0.5 1 calc R U P B 2
H30F H -0.0983 -0.0695 -0.1849 0.250 Uiso 0.5 1 calc R U P B 2
C28 C 0.2108(14) -0.1736(7) -0.2865(9) 0.186(5) Uani 1 1 d . U . . .
H28A H 0.2674 -0.1721 -0.3225 0.280 Uiso 1 1 calc DR U . . .
H28B H 0.1581 -0.2073 -0.2953 0.280 Uiso 1 1 calc R U . . .
H28C H 0.2508 -0.1789 -0.2416 0.280 Uiso 1 1 calc DR U . . .
C29 C 0.0803(12) -0.1219(7) -0.3570(6) 0.166(5) Uani 1 1 d . U . . .
H29A H 0.0012 -0.1359 -0.3515 0.249 Uiso 0.5 1 calc R U P . .
H29B H 0.1234 -0.1523 -0.3817 0.249 Uiso 1 1 calc DR U . . .
H29C H 0.0789 -0.0842 -0.3831 0.249 Uiso 1 1 calc DR U . . .
C31A C 0.1075(16) -0.1353(6) -0.1617(6) 0.090(4) Uani 0.5 1 d D U P B 1
H31A H 0.1914 -0.1391 -0.1557 0.136 Uiso 0.5 1 calc DR U P B 1
H31B H 0.0730 -0.1752 -0.1672 0.136 Uiso 0.5 1 calc R U P B 1
H31C H 0.0770 -0.1156 -0.1212 0.136 Uiso 0.5 1 calc R U P B 1
F1A F -0.0746(9) 0.2689(3) -0.0284(7) 0.127(5) Uani 0.72(2) 1 d . . P A 2
F3A F -0.0665(15) 0.1968(11) -0.1018(4) 0.166(7) Uani 0.70(2) 1 d . . P A 2
O9A O 0.0841(18) -0.0019(8) -0.1622(10) 0.084(6) Uani 0.46(3) 1 d . U P B 2
C31B C -0.0593(19) -0.0502(10) -0.3113(9) 0.136(7) Uani 0.5 1 d D U P B 2
H31D H -0.1301 -0.0326 -0.2944 0.203 Uiso 0.5 1 calc R U P B 2
H31E H -0.0788 -0.0850 -0.3403 0.203 Uiso 0.5 1 calc DR U P B 2
H31F H -0.0190 -0.0203 -0.3383 0.203 Uiso 0.5 1 calc DR U P B 2
C26A C 0.0183(16) -0.0701(9) -0.2506(9) 0.107(5) Uani 0.5 1 d D U P B 2

loop_
_atom_site_aniso_label
_atom_site_aniso_U_11
_atom_site_aniso_U_22
_atom_site_aniso_U_33
_atom_site_aniso_U_23
_atom_site_aniso_U_13
_atom_site_aniso_U_12
Dy1 0.05144(16) 0.03071(14) 0.02417(15) -0.00065(8) 0.00310(10) -0.00047(9)
F8 0.158(5) 0.111(4) 0.082(3) -0.033(3) -0.003(3) 0.056(3)
F9 0.176(5) 0.132(4) 0.098(3) 0.037(3) 0.047(3) 0.103(4)
F6 0.365(10) 0.085(3) 0.081(3) 0.018(2) -0.079(5) 0.024(5)
F5 0.135(4) 0.099(3) 0.149(5) 0.069(3) 0.005(3) -0.016(3)
F7 0.099(3) 0.129(4) 0.161(5) 0.009(4) 0.060(3) 0.019(3)
F2 0.077(3) 0.243(7) 0.179(6) 0.078(6) 0.031(3) 0.051(4)
F4 0.236(7) 0.093(4) 0.179(6) 0.070(4) 0.098(5) 0.088(4)
F1 0.093(9) 0.088(8) 0.081(9) 0.019(7) -0.021(6) 0.013(6)
F3 0.102(9) 0.111(9) 0.086(9) -0.011(6) -0.046(7) -0.005(7)
O7 0.0548(17) 0.0356(15) 0.0394(17) -0.0004(12) 0.0093(13) -0.0066(12)
O5 0.0648(18) 0.0404(16) 0.0305(15) 0.0037(12) 0.0040(13) 0.0067(13)
O4 0.0685(19) 0.0325(15) 0.0355(16) -0.0029(12) 0.0012(13) 0.0032(13)
O2 0.0552(18) 0.0472(19) 0.0433(19) -0.0043(13) 0.0007(14) 0.0010(13)
O1 0.0614(19) 0.0363(16) 0.0500(19) -0.0014(13) -0.0048(14) -0.0064(13)
O6 0.0567(17) 0.0384(15) 0.0383(16) -0.0003(12) 0.0024(13) 0.0045(13)
O3 0.0597(18) 0.0448(16) 0.0317(15) -0.0041(13) 0.0059(13) 0.0067(14)
O8 0.104(3) 0.046(2) 0.078(3) -0.0033(19) 0.026(2) -0.008(2)
N1 0.057(2) 0.042(2) 0.0260(18) 0.0023(13) 0.0029(15) -0.0022(14)
N2 0.0559(19) 0.0385(18) 0.0229(16) 0.0012(13) 0.0044(13) -0.0005(15)
N5 0.0529(19) 0.0343(17) 0.0356(19) 0.0025(14) 0.0071(14) -0.0017(14)
N6 0.065(2) 0.0351(19) 0.046(2) 0.0016(16) 0.0131(17) -0.0049(16)
N3 0.140(5) 0.107(4) 0.084(4) -0.046(4) 0.065(4) -0.074(4)
N4 0.133(4) 0.051(3) 0.056(3) -0.010(2) 0.010(3) -0.034(3)
C11 0.161(7) 0.098(5) 0.044(3) 0.026(3) 0.003(4) 0.060(5)
C37 0.070(3) 0.061(3) 0.048(3) -0.011(2) 0.019(2) -0.004(2)
C19 0.056(2) 0.038(2) 0.0253(19) 0.0005(15) 0.0026(16) -0.0008(17)
C16 0.056(2) 0.038(2) 0.027(2) 0.0023(15) 0.0047(16) -0.0011(17)
C17 0.079(3) 0.034(2) 0.034(2) 0.0029(17) 0.005(2) 0.001(2)
C23 0.049(2) 0.037(2) 0.031(2) -0.0002(15) 0.0061(16) -0.0007(16)
C18 0.085(4) 0.040(2) 0.028(2) 0.0036(18) -0.002(2) 0.000(2)
C9 0.076(3) 0.036(2) 0.048(3) -0.0052(19) -0.014(2) 0.004(2)
C14 0.058(3) 0.047(3) 0.045(3) -0.002(2) -0.001(2) 0.005(2)
C24 0.055(2) 0.038(2) 0.029(2) 0.0030(16) 0.0054(16) -0.0066(17)
C20 0.057(2) 0.040(2) 0.030(2) 0.0027(16) 0.0045(17) -0.0063(18)
C22 0.058(2) 0.033(2) 0.032(2) -0.0005(15) 0.0042(17) -0.0037(17)
C32 0.053(2) 0.038(2) 0.032(2) -0.0013(16) 0.0037(17) 0.0012(17)
C21 0.057(2) 0.037(2) 0.029(2) 0.0020(16) 0.0017(16) -0.0044(17)
C1 0.080(4) 0.045(3) 0.114(6) -0.027(3) -0.005(4) -0.002(3)
C15 0.082(4) 0.067(4) 0.058(3) 0.004(3) 0.008(3) 0.026(3)
C10 0.110(3) 0.044(3) 0.072(3) 0.003(3) -0.011(3) 0.009(2)
C8 0.061(3) 0.045(3) 0.060(3) -0.010(2) -0.002(2) 0.011(2)
C7 0.054(2) 0.046(2) 0.044(3) -0.010(2) -0.0007(19) 0.002(2)
C12 0.080(3) 0.058(3) 0.035(3) 0.006(2) 0.000(2) 0.009(3)
C34 0.054(2) 0.047(2) 0.038(2) -0.0014(18) 0.0102(18) 0.0017(19)
C3 0.057(3) 0.055(3) 0.053(3) -0.013(2) -0.002(2) -0.015(2)
C25 0.076(3) 0.055(3) 0.033(2) 0.002(2) 0.003(2) -0.022(2)
C38 0.055(3) 0.066(3) 0.059(3) 0.008(3) 0.008(2) 0.011(2)
C35 0.106(5) 0.069(4) 0.048(3) 0.016(3) 0.016(3) 0.022(3)
C4 0.056(3) 0.061(3) 0.038(2) 0.002(2) 0.0071(19) -0.005(2)
C5 0.073(3) 0.087(4) 0.060(4) -0.002(3) -0.013(2) 0.005(3)
C33 0.059(3) 0.050(3) 0.046(3) 0.007(2) 0.017(2) 0.001(2)
C6 0.060(3) 0.065(3) 0.078(4) -0.018(3) 0.024(3) 0.004(3)
C13 0.081(4) 0.064(3) 0.047(3) 0.010(2) -0.002(2) 0.029(3)
C2 0.058(3) 0.048(3) 0.051(3) -0.010(2) 0.015(2) -0.010(2)
C27 0.135(6) 0.063(4) 0.077(5) -0.002(3) -0.002(4) -0.042(4)
C36 0.070(4) 0.065(4) 0.113(6) 0.010(4) 0.033(4) -0.014(3)
O9 0.107(7) 0.133(8) 0.107(8) -0.011(7) 0.026(6) -0.026(5)
C26B 0.076(5) 0.045(5) 0.053(5) -0.003(4) 0.011(4) -0.029(4)
O10 0.168(6) 0.183(7) 0.193(7) -0.043(6) 0.072(5) -0.012(5)
C30 0.132(6) 0.163(8) 0.207(9) -0.003(7) 0.030(7) -0.053(6)
C28 0.191(9) 0.144(7) 0.227(10) 0.017(8) 0.038(8) 0.002(7)
C29 0.168(8) 0.204(9) 0.127(7) -0.059(7) 0.003(6) -0.057(7)
C31A 0.127(9) 0.073(7) 0.072(7) 0.007(6) 0.015(6) -0.011(6)
F1A 0.122(7) 0.092(5) 0.162(11) 0.013(5) -0.056(8) 0.032(4)
F3A 0.157(10) 0.294(16) 0.047(4) 0.012(7) -0.006(5) 0.123(11)
O9A 0.102(9) 0.078(8) 0.076(8) -0.023(5) 0.050(6) -0.030(6)
C31B 0.140(10) 0.116(10) 0.150(11) 0.008(8) -0.010(8) 0.013(8)
C26A 0.126(9) 0.099(9) 0.096(9) -0.012(7) 0.020(7) -0.027(7)

loop_
_atom_type_symbol
_atom_type_description
_atom_type_scat_dispersion_real
_atom_type_scat_dispersion_imag
_atom_type_scat_source
C C 0.0180 0.0090 'International Tables Vol C Tables 4.2.6.8 and 6.1.1.4'
H H 0.0000 0.0000 'International Tables Vol C Tables 4.2.6.8 and 6.1.1.4'
Dy Dy -9.8050 9.8480 'International Tables Vol C Tables 4.2.6.8 and 6.1.1.4'
Cl Cl 0.3639 0.7018 'International Tables Vol C Tables 4.2.6.8 and 6.1.1.4'
F F 0.0730 0.0530 'International Tables Vol C Tables 4.2.6.8 and 6.1.1.4'
N N 0.0310 0.0180 'International Tables Vol C Tables 4.2.6.8 and 6.1.1.4'
O O 0.0490 0.0320 'International Tables Vol C Tables 4.2.6.8 and 6.1.1.4'

loop_
_geom_angle_atom_site_label_1
_geom_angle_atom_site_label_2
_geom_angle_atom_site_label_3
_geom_angle
_geom_angle_site_symmetry_3
O5 Dy1 O1 78.59(11) .
O5 Dy1 O2 126.75(12) .
O1 Dy1 O2 71.18(11) .
O5 Dy1 O4 131.89(11) .
O1 Dy1 O4 144.97(12) .
O2 Dy1 O4 75.46(11) .
O5 Dy1 O6 74.28(11) .
O1 Dy1 O6 70.71(11) .
O2 Dy1 O6 130.19(11) .
O4 Dy1 O6 127.60(11) .
O5 Dy1 O3 73.33(11) .
O1 Dy1 O3 106.90(12) .
O2 Dy1 O3 74.98(11) .
O4 Dy1 O3 73.70(11) .
O6 Dy1 O3 147.29(11) .
O5 Dy1 O7 76.16(11) .
O1 Dy1 O7 139.46(11) .
O2 Dy1 O7 148.71(10) .
O4 Dy1 O7 73.26(11) .
O6 Dy1 O7 72.21(11) .
O3 Dy1 O7 95.57(11) .
O5 Dy1 N1 146.16(11) .
O1 Dy1 N1 85.60(11) .
O2 Dy1 N1 73.96(13) .
O4 Dy1 N1 75.13(11) .
O6 Dy1 N1 72.29(11) .
O3 Dy1 N1 140.36(12) .
O7 Dy1 N1 98.30(11) .
N5 O7 Dy1 136.8(3) .
C12 O5 Dy1 134.8(3) .
C9 O4 Dy1 131.4(3) .
C4 O2 Dy1 131.2(3) .
C2 O1 Dy1 135.0(3) .
C14 O6 Dy1 131.8(3) .
C7 O3 Dy1 134.5(3) .
C16 N1 C17 105.0(4) .
C16 N1 Dy1 124.0(3) .
C17 N1 Dy1 129.6(3) .
C16 N2 C18 107.1(3) .
C16 N2 C19 126.0(4) .
C18 N2 C19 126.9(3) .
O7 N5 C32 125.8(4) .
O7 N5 C34 120.4(3) .
C32 N5 C34 112.9(3) .
O8 N6 C32 126.0(4) .
O8 N6 C33 121.9(4) .
C32 N6 C33 111.8(4) .
O9A N3 C25 127.9(8) .
C25 N3 O9 121.3(9) .
O9A N3 C26A 114.9(11) .
C25 N3 C26A 116.6(8) .
C25 N3 C26B 107.9(6) .
O9 N3 C26B 128.2(8) .
O10 N4 C25 129.7(6) .
O10 N4 C27 116.7(6) .
C25 N4 C27 113.0(6) .
C12 C11 H11A 109.5 .
C12 C11 H11B 109.5 .
H11A C11 H11B 109.5 .
C12 C11 H11C 109.5 .
H11A C11 H11C 109.5 .
H11B C11 H11C 109.5 .
C34 C37 H37A 109.5 .
C34 C37 H37B 109.5 .
H37A C37 H37B 109.5 .
C34 C37 H37C 109.5 .
H37A C37 H37C 109.5 .
H37B C37 H37C 109.5 .
C20 C19 C24 122.2(4) .
C20 C19 N2 119.5(4) .
C24 C19 N2 118.3(4) .
N1 C16 N2 111.6(4) .
N1 C16 H16 124.2 .
N2 C16 H16 124.2 .
C18 C17 N1 110.1(4) .
C18 C17 H17 125.0 .
N1 C17 H17 125.0 .
C24 C23 C22 120.4(4) .
C24 C23 C32 119.9(4) 4_565
C22 C23 C32 119.8(4) 4_565
C17 C18 N2 106.2(4) .
C17 C18 H18 126.9 .
N2 C18 H18 126.9 .
O4 C9 C8 128.1(5) .
O4 C9 C10 115.1(5) .
C8 C9 C10 116.8(4) .
O6 C14 C13 128.7(5) .
O6 C14 C15 112.4(4) .
C13 C14 C15 118.9(5) .
C19 C24 C23 118.8(4) .
C19 C24 H24 120.6 .
C23 C24 H24 120.6 .
C19 C20 C21 118.7(4) .
C19 C20 H20 120.7 .
C21 C20 H20 120.7 .
C23 C22 C21 119.8(4) .
C23 C22 H22 120.1 .
C21 C22 H22 120.1 .
N5 C32 N6 108.8(4) .
N5 C32 C23 125.3(4) 4_566
N6 C32 C23 125.9(4) 4_566
C22 C21 C20 120.1(4) .
C22 C21 C25 118.6(4) .
C20 C21 C25 121.2(4) .
C2 C1 H1A 109.5 .
C2 C1 H1B 109.5 .
H1A C1 H1B 109.5 .
C2 C1 H1C 109.5 .
H1A C1 H1C 109.5 .
H1B C1 H1C 109.5 .
F8 C15 F7 103.8(6) .
F8 C15 F9 107.5(6) .
F7 C15 F9 108.0(6) .
F8 C15 C14 111.7(5) .
F7 C15 C14 110.8(5) .
F9 C15 C14 114.3(5) .
F4 C10 F6 107.0(6) .
F4 C10 F5 103.3(5) .
F6 C10 F5 100.0(6) .
F4 C10 C9 118.4(4) .
F6 C10 C9 113.4(4) .
F5 C10 C9 112.8(4) .
C9 C8 C7 123.1(4) .
C9 C8 H8 118.4 .
C7 C8 H8 118.4 .
O3 C7 C8 124.7(4) .
O3 C7 C6 117.2(5) .
C8 C7 C6 118.1(5) .
O5 C12 C13 125.6(5) .
O5 C12 C11 115.8(5) .
C13 C12 C11 118.6(5) .
N5 C34 C37 110.1(4) .
N5 C34 C38 105.5(4) .
C37 C34 C38 111.1(4) .
N5 C34 C33 100.3(3) .
C37 C34 C33 115.2(4) .
C38 C34 C33 113.6(4) .
C4 C3 C2 121.1(4) .
C4 C3 H3 119.4 .
C2 C3 H3 119.4 .
N4 C25 N3 109.3(5) .
N4 C25 C21 125.9(5) .
N3 C25 C21 124.7(5) .
C34 C38 H38A 109.5 .
C34 C38 H38B 109.5 .
H38A C38 H38B 109.5 .
C34 C38 H38C 109.5 .
H38A C38 H38C 109.5 .
H38B C38 H38C 109.5 .
C33 C35 H35A 109.5 .
C33 C35 H35B 109.5 .
H35A C35 H35B 109.5 .
C33 C35 H35C 109.5 .
H35A C35 H35C 109.5 .
H35B C35 H35C 109.5 .
O2 C4 C3 127.9(5) .
O2 C4 C5 115.2(5) .
C3 C4 C5 116.9(5) .
F3A C5 F1A 110.1(12) .
F3A C5 F2 112.1(11) .
F1 C5 F2 135.6(12) .
F1A C5 F2 90.1(8) .
F1 C5 F3 109.2(13) .
F2 C5 F3 83.2(5) .
F3A C5 C4 117.9(6) .
F1 C5 C4 106.7(8) .
F1A C5 C4 114.2(5) .
F2 C5 C4 109.1(5) .
F3 C5 C4 108.6(10) .
C35 C33 N6 105.9(4) .
C35 C33 C36 110.0(5) .
N6 C33 C36 108.9(5) .
C35 C33 C34 115.1(5) .
N6 C33 C34 101.3(3) .
C36 C33 C34 114.8(5) .
C7 C6 H6A 109.5 .
C7 C6 H6B 109.5 .
H6A C6 H6B 109.5 .
C7 C6 H6C 109.5 .
H6A C6 H6C 109.5 .
H6B C6 H6C 109.5 .
C14 C13 C12 123.2(5) .
C14 C13 H13 118.4 .
C12 C13 H13 118.4 .
O1 C2 C3 123.4(5) .
O1 C2 C1 116.8(5) .
C3 C2 C1 119.8(5) .
C26B C27 N4 105.1(6) .
C26B C27 C29 123.9(10) .
N4 C27 C29 108.6(7) .
C26B C27 C28 117.9(9) .
N4 C27 C28 105.1(8) .
C29 C27 C28 94.7(10) .
N4 C27 C26A 101.5(8) .
C29 C27 C26A 96.2(9) .
C28 C27 C26A 146.2(10) .
C33 C36 H36A 109.5 .
C33 C36 H36B 109.5 .
H36A C36 H36B 109.5 .
C33 C36 H36C 109.5 .
H36A C36 H36C 109.5 .
H36B C36 H36C 109.5 .
C27 C26B C31A 116.0(11) .
C27 C26B C30 132.9(9) .
C31A C26B C30 89.9(10) .
C27 C26B N3 101.3(6) .
C31A C26B N3 111.6(9) .
C30 C26B N3 104.4(9) .
C26B C30 H30A 109.5 .
C26B C30 H30B 109.5 .
H30A C30 H30B 109.5 .
C26B C30 H30C 109.5 .
H30A C30 H30C 109.5 .
H30B C30 H30C 109.5 .
C26A C30 H30D 109.5 .
C26A C30 H30E 109.5 .
H30D C30 H30E 109.5 .
C26A C30 H30F 109.5 .
H30D C30 H30F 109.5 .
H30E C30 H30F 109.5 .
C27 C28 H28A 109.5 .
C27 C28 H28B 109.5 .
H28A C28 H28B 109.5 .
C27 C28 H28C 109.5 .
H28A C28 H28C 109.5 .
H28B C28 H28C 109.5 .
C27 C29 H29A 109.5 .
C27 C29 H29B 109.5 .
H29A C29 H29B 109.5 .
C27 C29 H29C 109.5 .
H29A C29 H29C 109.5 .
H29B C29 H29C 109.5 .
C26B C31A H31A 109.5 .
C26B C31A H31B 109.5 .
H31A C31A H31B 109.5 .
C26B C31A H31C 109.5 .
H31A C31A H31C 109.5 .
H31B C31A H31C 109.5 .
C26A C31B H31D 109.5 .
C26A C31B H31E 109.5 .
H31D C31B H31E 109.5 .
C26A C31B H31F 109.5 .
H31D C31B H31F 109.5 .
H31E C31B H31F 109.5 .
C30 C26A C31B 103.6(12) .
C30 C26A N3 118.3(13) .
C31B C26A N3 122.5(16) .
C30 C26A C27 119.2(15) .
C31B C26A C27 106.4(14) .
N3 C26A C27 86.5(9) .

loop_
_geom_bond_atom_site_label_1
_geom_bond_atom_site_label_2
_geom_bond_distance
_geom_bond_site_symmetry_2
Dy1 O5 2.332(3) .
Dy1 O1 2.335(3) .
Dy1 O2 2.344(3) .
Dy1 O4 2.346(3) .
Dy1 O6 2.347(3) .
Dy1 O3 2.347(3) .
Dy1 O7 2.392(3) .
Dy1 N1 2.503(4) .
F8 C15 1.311(8) .
F9 C15 1.320(7) .
F6 C10 1.3483(10) .
F5 C10 1.3485(10) .
F7 C15 1.317(8) .
F2 C5 1.3489(10) .
F4 C10 1.3482(10) .
F1 C5 1.3298(10) .
F3 C5 1.3500(10) .
O7 N5 1.295(4) .
O5 C12 1.252(6) .
O4 C9 1.269(6) .
O2 C4 1.257(6) .
O1 C2 1.262(6) .
O6 C14 1.268(6) .
O3 C7 1.262(6) .
O8 N6 1.262(5) .
N1 C16 1.316(5) .
N1 C17 1.382(6) .
N2 C16 1.351(5) .
N2 C18 1.369(6) .
N2 C19 1.434(5) .
N5 C32 1.334(5) .
N5 C34 1.499(5) .
N6 C32 1.346(6) .
N6 C33 1.504(6) .
N3 O9A 1.222(11) .
N3 C25 1.339(7) .
N3 O9 1.49(2) .
N3 C26A 1.557(18) .
N3 C26B 1.581(11) .
N4 O10 1.233(7) .
N4 C25 1.281(7) .
N4 C27 1.481(8) .
C11 C12 1.521(7) .
C11 H11A 0.9600 .
C11 H11B 0.9600 .
C11 H11C 0.9600 .
C37 C34 1.503(7) .
C37 H37A 0.9600 .
C37 H37B 0.9600 .
C37 H37C 0.9600 .
C19 C20 1.378(6) .
C19 C24 1.389(6) .
C16 H16 0.9300 .
C17 C18 1.349(6) .
C17 H17 0.9300 .
C23 C24 1.390(6) .
C23 C22 1.395(6) .
C23 C32 1.467(6) 4_565
C18 H18 0.9300 .
C9 C8 1.395(8) .
C9 C10 1.441(7) .
C14 C13 1.366(7) .
C14 C15 1.519(7) .
C24 H24 0.9300 .
C20 C21 1.403(6) .
C20 H20 0.9300 .
C22 C21 1.397(6) .
C22 H22 0.9300 .
C32 C23 1.467(6) 4_566
C21 C25 1.473(6) .
C1 C2 1.507(7) .
C1 H1A 0.9600 .
C1 H1B 0.9600 .
C1 H1C 0.9600 .
C8 C7 1.404(7) .
C8 H8 0.9300 .
C7 C6 1.519(7) .
C12 C13 1.408(8) .
C34 C38 1.528(7) .
C34 C33 1.553(7) .
C3 C4 1.390(7) .
C3 C2 1.414(8) .
C3 H3 0.9300 .
C38 H38A 0.9600 .
C38 H38B 0.9600 .
C38 H38C 0.9600 .
C35 C33 1.503(8) .
C35 H35A 0.9600 .
C35 H35B 0.9600 .
C35 H35C 0.9600 .
C4 C5 1.497(8) .
C5 F3A 1.239(11) .
C5 F1A 1.335(10) .
C33 C36 1.527(8) .
C6 H6A 0.9600 .
C6 H6B 0.9600 .
C6 H6C 0.9600 .
C13 H13 0.9300 .
C27 C26B 1.394(13) .
C27 C29 1.485(13) .
C27 C28 1.589(16) .
C27 C26A 1.79(2) .
C36 H36A 0.9600 .
C36 H36B 0.9600 .
C36 H36C 0.9600 .
C26B C31A 1.5299(10) .
C26B C30 1.535(16) .
C30 C26A 1.31(2) .
C30 H30A 0.9600 .
C30 H30B 0.9600 .
C30 H30C 0.9600 .
C30 H30D 0.9600 .
C30 H30E 0.9600 .
C30 H30F 0.9600 .
C28 H28A 0.9600 .
C28 H28B 0.9600 .
C28 H28C 0.9600 .
C29 H29A 0.9600 .
C29 H29B 0.9600 .
C29 H29C 0.9600 .
C31A H31A 0.9600 .
C31A H31B 0.9600 .
C31A H31C 0.9600 .
C31B C26A 1.491(10) .
C31B H31D 0.9600 .
C31B H31E 0.9600 .
C31B H31F 0.9600 .

loop_
_geom_torsion_atom_site_label_1
_geom_torsion_atom_site_label_2
_geom_torsion_atom_site_label_3
_geom_torsion_atom_site_label_4
_geom_torsion
_geom_torsion_site_symmetry_1
_geom_torsion_site_symmetry_4
Dy1 O7 N5 C32 87.3(5) . .
Dy1 O7 N5 C34 -103.9(4) . .
C16 N2 C19 C20 50.7(6) . .
C18 N2 C19 C20 -127.5(5) . .
C16 N2 C19 C24 -130.1(5) . .
C18 N2 C19 C24 51.7(6) . .
C17 N1 C16 N2 0.4(5) . .
Dy1 N1 C16 N2 168.2(3) . .
C18 N2 C16 N1 0.5(5) . .
C19 N2 C16 N1 -178.0(4) . .
C16 N1 C17 C18 -1.2(6) . .
Dy1 N1 C17 C18 -168.0(3) . .
N1 C17 C18 N2 1.5(6) . .
C16 N2 C18 C17 -1.2(5) . .
C19 N2 C18 C17 177.2(4) . .
Dy1 O4 C9 C8 15.4(7) . .
Dy1 O4 C9 C10 -165.1(3) . .
Dy1 O6 C14 C13 -9.9(8) . .
Dy1 O6 C14 C15 170.4(4) . .
C20 C19 C24 C23 -3.2(7) . .
N2 C19 C24 C23 177.6(4) . .
C22 C23 C24 C19 2.4(6) . .
C32 C23 C24 C19 -176.0(4) 4_565 .
C24 C19 C20 C21 1.2(7) . .
N2 C19 C20 C21 -179.7(4) . .
C24 C23 C22 C21 0.5(7) . .
C32 C23 C22 C21 178.8(4) 4_565 .
O7 N5 C32 N6 178.8(4) . .
C34 N5 C32 N6 9.3(5) . .
O7 N5 C32 C23 2.2(7) . 4_566
C34 N5 C32 C23 -167.4(4) . 4_566
O8 N6 C32 N5 -179.6(5) . .
C33 N6 C32 N5 6.3(5) . .
O8 N6 C32 C23 -3.0(8) . 4_566
C33 N6 C32 C23 -177.0(4) . 4_566
C23 C22 C21 C20 -2.6(7) . .
C23 C22 C21 C25 174.6(4) . .
C19 C20 C21 C22 1.8(7) . .
C19 C20 C21 C25 -175.4(4) . .
O6 C14 C15 F8 -47.3(7) . .
C13 C14 C15 F8 133.0(6) . .
O6 C14 C15 F7 68.0(7) . .
C13 C14 C15 F7 -111.7(7) . .
O6 C14 C15 F9 -169.6(6) . .
C13 C14 C15 F9 10.7(9) . .
O4 C9 C10 F4 -172.6(6) . .
C8 C9 C10 F4 6.8(8) . .
O4 C9 C10 F6 60.8(7) . .
C8 C9 C10 F6 -119.7(6) . .
O4 C9 C10 F5 -52.0(6) . .
C8 C9 C10 F5 127.5(5) . .
O4 C9 C8 C7 2.5(8) . .
C10 C9 C8 C7 -176.9(4) . .
Dy1 O3 C7 C8 -15.1(7) . .
Dy1 O3 C7 C6 166.0(3) . .
C9 C8 C7 O3 -3.0(8) . .
C9 C8 C7 C6 175.9(5) . .
Dy1 O5 C12 C13 8.6(9) . .
Dy1 O5 C12 C11 -171.7(5) . .
O7 N5 C34 C37 48.4(6) . .
C32 N5 C34 C37 -141.4(4) . .
O7 N5 C34 C38 -71.6(5) . .
C32 N5 C34 C38 98.5(5) . .
O7 N5 C34 C33 170.2(4) . .
C32 N5 C34 C33 -19.7(5) . .
O10 N4 C25 N3 -170.8(10) . .
C27 N4 C25 N3 0.2(9) . .
O10 N4 C25 C21 12.6(13) . .
C27 N4 C25 C21 -176.5(6) . .
O9A N3 C25 N4 162.2(19) . .
O9 N3 C25 N4 -152.4(12) . .
C26A N3 C25 N4 -27.7(12) . .
C26B N3 C25 N4 10.8(9) . .
O9A N3 C25 C21 -21(2) . .
O9 N3 C25 C21 24.3(15) . .
C26A N3 C25 C21 149.0(9) . .
C26B N3 C25 C21 -172.5(6) . .
C22 C21 C25 N4 14.7(8) . .
C20 C21 C25 N4 -168.1(6) . .
C22 C21 C25 N3 -161.5(6) . .
C20 C21 C25 N3 15.7(9) . .
Dy1 O2 C4 C3 22.0(7) . .
Dy1 O2 C4 C5 -157.4(3) . .
C2 C3 C4 O2 6.6(8) . .
C2 C3 C4 C5 -174.0(4) . .
O2 C4 C5 F3A 134.3(15) . .
C3 C4 C5 F3A -45.2(15) . .
O2 C4 C5 F1 56.9(13) . .
C3 C4 C5 F1 -122.6(12) . .
O2 C4 C5 F1A 2.7(9) . .
C3 C4 C5 F1A -176.8(8) . .
O2 C4 C5 F2 -96.4(7) . .
C3 C4 C5 F2 84.1(7) . .
O2 C4 C5 F3 174.6(8) . .
C3 C4 C5 F3 -4.9(9) . .
O8 N6 C33 C35 -71.9(6) . .
C32 N6 C33 C35 102.4(5) . .
O8 N6 C33 C36 46.4(7) . .
C32 N6 C33 C36 -139.3(5) . .
O8 N6 C33 C34 167.7(5) . .
C32 N6 C33 C34 -18.0(5) . .
N5 C34 C33 C35 -93.1(5) . .
C37 C34 C33 C35 25.1(6) . .
C38 C34 C33 C35 154.9(5) . .
N5 C34 C33 N6 20.6(4) . .
C37 C34 C33 N6 138.8(4) . .
C38 C34 C33 N6 -91.4(5) . .
N5 C34 C33 C36 137.8(5) . .
C37 C34 C33 C36 -104.1(6) . .
C38 C34 C33 C36 25.7(6) . .
O6 C14 C13 C12 -1.0(10) . .
C15 C14 C13 C12 178.7(6) . .
O5 C12 C13 C14 1.9(10) . .
C11 C12 C13 C14 -177.8(7) . .
Dy1 O1 C2 C3 -20.6(7) . .
Dy1 O1 C2 C1 161.1(4) . .
C4 C3 C2 O1 -7.9(8) . .
C4 C3 C2 C1 170.3(5) . .
O10 N4 C27 C26B 159.8(9) . .
C25 N4 C27 C26B -12.4(10) . .
O10 N4 C27 C29 -65.8(12) . .
C25 N4 C27 C29 122.0(9) . .
O10 N4 C27 C28 34.7(11) . .
C25 N4 C27 C28 -137.5(9) . .
O10 N4 C27 C26A -166.4(9) . .
C25 N4 C27 C26A 21.4(9) . .
N4 C27 C26B C31A -104.4(10) . .
C29 C27 C26B C31A 130.2(12) . .
C28 C27 C26B C31A 12.3(14) . .
N4 C27 C26B C30 138.8(11) . .
C29 C27 C26B C30 13.3(17) . .
C28 C27 C26B C30 -104.6(14) . .
N4 C27 C26B N3 16.6(9) . .
C29 C27 C26B N3 -108.8(10) . .
C28 C27 C26B N3 133.2(9) . .
C25 N3 C26B C27 -17.8(10) . .
O9 N3 C26B C27 143.9(15) . .
C25 N3 C26B C31A 106.2(11) . .
O9 N3 C26B C31A -92.1(17) . .
C25 N3 C26B C30 -158.0(8) . .
O9 N3 C26B C30 3.7(17) . .
O9A N3 C26A C30 -32(2) . .
C25 N3 C26A C30 156.2(14) . .
O9A N3 C26A C31B 99(2) . .
C25 N3 C26A C31B -72.5(19) . .
O9A N3 C26A C27 -153.8(16) . .
C25 N3 C26A C27 34.8(11) . .
N4 C27 C26A C30 -150.0(12) . .
C29 C27 C26A C30 99.5(13) . .
C28 C27 C26A C30 -9(2) . .
N4 C27 C26A C31B 93.5(13) . .
C29 C27 C26A C31B -17.0(15) . .
C28 C27 C26A C31B -125.1(19) . .
N4 C27 C26A N3 -29.3(9) . .
C29 C27 C26A N3 -139.8(9) . .
C28 C27 C26A N3 112.0(17) . .
